data_2234195
loop_
_publ_author_name
'Sambyal, Ambika'
'Kour, Manpreet'
'Anthal, Sumati'
'Bamzai, R. K.'
'Kant, Rajni'
'Gupta, Vivek K.'

_publ_section_title
;
 (<i>E</i>)-4-(4-Methoxyphenyl)but-3-en-2-one
;
_journal_coeditor_code GK2469
_journal_issue 4
_journal_name_full 'Acta Crystallographica Section E'
_journal_page_first o1183
_journal_paper_doi 10.1107/S1600536812012214
_journal_volume 68
_journal_year 2012
_chemical_formula_iupac 'C11 H12 O2'
_chemical_formula_moiety 'C11 H12 O2'
_chemical_formula_sum 'C11 H12 O2'
_chemical_formula_weight 176.21
_chemical_name_systematic
;
(<i>E</i>)-4-(4-Methoxyphenyl)but-3-en-2-one
;
_space_group_IT_number 14
_symmetry_cell_setting monoclinic
_symmetry_space_group_name_Hall '-P 2ybc'
_symmetry_space_group_name_H-M 'P 1 21/c 1'
_atom_sites_solution_hydrogens geom
_atom_sites_solution_primary direct
_atom_sites_solution_secondary difmap
_audit_creation_method SHELXL-97
_cell_angle_alpha 90.00
_cell_angle_beta 98.486(3)
_cell_angle_gamma 90.00
_cell_formula_units_Z 4
_cell_length_a 10.1623(19)
_cell_length_b 13.292(3)
_cell_length_c 6.6488(13)
_cell_measurement_reflns_used 2041
_cell_measurement_temperature 100(2)
_cell_measurement_theta_max 28.10
_cell_measurement_theta_min 2.54
_cell_volume 888.3(3)
_computing_cell_refinement 'SAINT (Bruker, 2009)'
_computing_data_collection 'APEX2 (Bruker, 2009)'
_computing_data_reduction 'SAINT (Bruker, 2009)'
_computing_molecular_graphics 'ORTEP-3 for Windows (Farrugia, 1997)'
_computing_publication_material 'PLATON (Spek, 2009)'
_computing_structure_refinement 'SHELXL97 (Sheldrick, 2008)'
_computing_structure_solution 'SHELXS97 (Sheldrick, 2008)'
_diffrn_ambient_temperature 100(2)
_diffrn_detector_area_resol_mean 0
_diffrn_measured_fraction_theta_full 0.999
_diffrn_measured_fraction_theta_max 0.999
_diffrn_measurement_device_type 'Bruker APEXII CCD'
_diffrn_measurement_method 'phi and omega scans'
_diffrn_radiation_monochromator graphite
_diffrn_radiation_source 'fine-focus sealed tube'
_diffrn_radiation_type MoK\a
_diffrn_radiation_wavelength 0.71073
_diffrn_reflns_av_R_equivalents 0.0573
_diffrn_reflns_av_sigmaI/netI 0.0545
_diffrn_reflns_limit_h_max 12
_diffrn_reflns_limit_h_min -11
_diffrn_reflns_limit_k_max 14
_diffrn_reflns_limit_k_min -15
_diffrn_reflns_limit_l_max 7
_diffrn_reflns_limit_l_min -7
_diffrn_reflns_number 4492
_diffrn_reflns_theta_full 24.99
_diffrn_reflns_theta_max 24.99
_diffrn_reflns_theta_min 2.54
_diffrn_standards_interval_count 0
_diffrn_standards_interval_time 0
_diffrn_standards_number 0
_exptl_absorpt_coefficient_mu 0.090
_exptl_absorpt_correction_T_max 0.980
_exptl_absorpt_correction_T_min 0.920
_exptl_absorpt_correction_type multi-scan
_exptl_absorpt_process_details '(SADABS; Bruker, 2009)'
_exptl_crystal_colour colourless
_exptl_crystal_density_diffrn 1.318
_exptl_crystal_density_method 'not measured'
_exptl_crystal_description 'hexagonal plate'
_exptl_crystal_F_000 376
_exptl_crystal_size_max 0.30
_exptl_crystal_size_mid 0.30
_exptl_crystal_size_min 0.10
_refine_diff_density_max 0.357
_refine_diff_density_min -0.599
_refine_ls_extinction_coef 0.093(13)
_refine_ls_extinction_expression Fc^*^=kFc[1+0.001xFc^2^\l^3^/sin(2\q)]^-1/4^
_refine_ls_extinction_method 'SHELXL97 (Sheldrick, 2008)'
_refine_ls_goodness_of_fit_ref 1.102
_refine_ls_hydrogen_treatment constr
_refine_ls_matrix_type full
_refine_ls_number_parameters 121
_refine_ls_number_reflns 1556
_refine_ls_number_restraints 0
_refine_ls_restrained_S_all 1.102
_refine_ls_R_factor_all 0.0682
_refine_ls_R_factor_gt 0.0625
_refine_ls_shift/su_max 0.001
_refine_ls_shift/su_mean 0.000
_refine_ls_structure_factor_coef Fsqd
_refine_ls_weighting_details 'calc w=1/[\s^2^(Fo^2^)+(0.0943P)^2^+0.0951P] where P=(Fo^2^+2Fc^2^)/3'
_refine_ls_weighting_scheme calc
_refine_ls_wR_factor_gt 0.1402
_refine_ls_wR_factor_ref 0.1496
_reflns_number_gt 1332
_reflns_number_total 1556
_reflns_threshold_expression I>2sigma(I)
_cod_data_source_file gk2469.cif
_cod_data_source_block I
_cod_original_sg_symbol_H-M 'P 21/c'
_cod_database_code 2234195
_cod_database_fobs_code 2234195

loop_
_symmetry_equiv_pos_as_xyz
'x, y, z'
'-x, y+1/2, -z+1/2'
'-x, -y, -z'
'x, -y-1/2, z-1/2'

loop_
_atom_site_type_symbol
_atom_site_label
_atom_site_fract_x
_atom_site_fract_y
_atom_site_fract_z
_atom_site_U_iso_or_equiv
_atom_site_adp_type
_atom_site_calc_flag
_atom_site_refinement_flags
_atom_site_occupancy
_atom_site_symmetry_multiplicity
C C1 0.32731(14) 0.16937(12) 0.2922(2) 0.0270(4) Uani d . 1 1
H H1A 0.4029 0.1751 0.2218 0.040 Uiso calc R 1 1
H H1B 0.3505 0.1293 0.4123 0.040 Uiso calc R 1 1
H H1C 0.3005 0.2352 0.3298 0.040 Uiso calc R 1 1
O O2 0.23069(10) 0.09565(8) -0.01128(16) 0.0272(4) Uani d . 1 1
C C2 0.21533(15) 0.12060(11) 0.1565(2) 0.0216(4) Uani d . 1 1
C C3 0.08653(15) 0.10549(11) 0.2238(2) 0.0205(4) Uani d . 1 1
H H3 0.0184 0.0778 0.1318 0.025 Uiso calc R 1 1
C C4 0.06085(14) 0.12829(10) 0.4045(2) 0.0197(4) Uani d . 1 1
H H4 0.1314 0.1531 0.4961 0.024 Uiso calc R 1 1
O O5 -0.42876(10) 0.09838(8) 0.69111(15) 0.0255(4) Uani d . 1 1
C C6 -0.43869(14) 0.12266(12) 0.8912(2) 0.0257(4) Uani d . 1 1
H H6A -0.3794 0.0808 0.9809 0.039 Uiso calc R 1 1
H H6B -0.5284 0.1119 0.9157 0.039 Uiso calc R 1 1
H H6C -0.4152 0.1920 0.9155 0.039 Uiso calc R 1 1
C C1' -0.06661(14) 0.11909(10) 0.4784(2) 0.0194(4) Uani d . 1 1
C C2' -0.07619(13) 0.15059(11) 0.6694(2) 0.0209(4) Uani d . 1 1
H H2' -0.0009 0.1759 0.7502 0.025 Uiso calc R 1 1
C C3' -0.19429(14) 0.14616(11) 0.7475(2) 0.0220(4) Uani d . 1 1
H H3' -0.1984 0.1693 0.8784 0.026 Uiso calc R 1 1
C C4' -0.30685(14) 0.10736(10) 0.6309(2) 0.0199(4) Uani d . 1 1
C C5' -0.29933(14) 0.07434(11) 0.4401(2) 0.0221(4) Uani d . 1 1
H H5' -0.3743 0.0479 0.3605 0.027 Uiso calc R 1 1
C C6' -0.18091(14) 0.07994(11) 0.3644(2) 0.0212(4) Uani d . 1 1
H H6' -0.1770 0.0569 0.2333 0.025 Uiso calc R 1 1

loop_
_atom_site_aniso_label
_atom_site_aniso_U_11
_atom_site_aniso_U_22
_atom_site_aniso_U_33
_atom_site_aniso_U_12
_atom_site_aniso_U_13
_atom_site_aniso_U_23
C1 0.0235(8) 0.0307(8) 0.0275(9) -0.0024(6) 0.0064(6) -0.0031(6)
O2 0.0258(7) 0.0343(7) 0.0224(7) -0.0017(4) 0.0069(5) -0.0039(4)
C2 0.0237(8) 0.0181(7) 0.0232(9) 0.0031(6) 0.0047(6) 0.0033(6)
C3 0.0185(8) 0.0207(8) 0.0217(9) -0.0005(5) 0.0012(6) 0.0005(5)
C4 0.0193(8) 0.0163(7) 0.0229(9) 0.0002(5) 0.0010(6) 0.0018(6)
O5 0.0179(6) 0.0374(7) 0.0217(7) -0.0014(4) 0.0039(4) -0.0016(4)
C6 0.0222(8) 0.0321(9) 0.0241(9) 0.0019(6) 0.0077(6) -0.0007(7)
C1' 0.0206(8) 0.0153(7) 0.0220(8) 0.0018(5) 0.0021(6) 0.0027(6)
C2' 0.0198(8) 0.0189(8) 0.0227(9) -0.0015(6) -0.0006(6) 0.0003(6)
C3' 0.0250(8) 0.0205(8) 0.0201(8) 0.0009(6) 0.0021(6) -0.0006(6)
C4' 0.0181(8) 0.0207(8) 0.0210(9) 0.0023(6) 0.0035(6) 0.0030(6)
C5' 0.0209(7) 0.0247(8) 0.0194(8) -0.0007(6) -0.0012(6) 0.0006(6)
C6' 0.0229(8) 0.0226(8) 0.0177(8) 0.0016(6) 0.0015(6) 0.0006(6)

loop_
_atom_type_symbol
_atom_type_description
_atom_type_scat_dispersion_real
_atom_type_scat_dispersion_imag
_atom_type_scat_source
C C 0.0033 0.0016 'International Tables Vol C Tables 4.2.6.8 and 6.1.1.4'
H H 0.0000 0.0000 'International Tables Vol C Tables 4.2.6.8 and 6.1.1.4'
O O 0.0106 0.0060 'International Tables Vol C Tables 4.2.6.8 and 6.1.1.4'

loop_
_geom_angle_atom_site_label_1
_geom_angle_atom_site_label_2
_geom_angle_atom_site_label_3
_geom_angle
C2 C1 H1A 109.5
C2 C1 H1B 109.5
H1A C1 H1B 109.5
C2 C1 H1C 109.5
H1A C1 H1C 109.5
H1B C1 H1C 109.5
O2 C2 C3 119.65(14)
O2 C2 C1 119.45(13)
C3 C2 C1 120.87(13)
C4 C3 C2 124.22(14)
C4 C3 H3 117.9
C2 C3 H3 117.9
C3 C4 C1' 126.94(14)
C3 C4 H4 116.5
C1' C4 H4 116.5
C4' O5 C6 117.34(11)
O5 C6 H6A 109.5
O5 C6 H6B 109.5
H6A C6 H6B 109.5
O5 C6 H6C 109.5
H6A C6 H6C 109.5
H6B C6 H6C 109.5
C2' C1' C6' 117.18(13)
C2' C1' C4 118.74(13)
C6' C1' C4 124.08(14)
C1' C2' C3' 121.82(13)
C1' C2' H2' 119.1
C3' C2' H2' 119.1
C2' C3' C4' 119.97(14)
C2' C3' H3' 120.0
C4' C3' H3' 120.0
C5' C4' O5 115.21(13)
C5' C4' C3' 119.27(13)
O5 C4' C3' 125.52(13)
C4' C5' C6' 119.95(13)
C4' C5' H5' 120.0
C6' C5' H5' 120.0
C5' C6' C1' 121.81(14)
C5' C6' H6' 119.1
C1' C6' H6' 119.1

loop_
_geom_bond_atom_site_label_1
_geom_bond_atom_site_label_2
_geom_bond_distance
C1 C2 1.492(2)
C1 H1A 0.9600
C1 H1B 0.9600
C1 H1C 0.9600
O2 C2 1.1959(18)
C2 C3 1.458(2)
C3 C4 1.302(2)
C3 H3 0.9300
C4 C1' 1.4568(19)
C4 H4 0.9300
O5 C4' 1.3622(16)
O5 C6 1.3872(18)
C6 H6A 0.9600
C6 H6B 0.9600
C6 H6C 0.9600
C1' C2' 1.355(2)
C1' C6' 1.391(2)
C2' C3' 1.377(2)
C2' H2' 0.9300
C3' C4' 1.383(2)
C3' H3' 0.9300
C4' C5' 1.355(2)
C5' C6' 1.373(2)
C5' H5' 0.9300
C6' H6' 0.9300

loop_
_geom_hbond_atom_site_label_D
_geom_hbond_atom_site_label_H
_geom_hbond_atom_site_label_A
_geom_hbond_site_symmetry_A
_geom_hbond_distance_DH
_geom_hbond_distance_HA
_geom_hbond_distance_DA
_geom_hbond_angle_DHA
_geom_hbond_publ_flag
C6' H6' O2 3_555 0.93 2.52 3.296(2) 141 y
C6 H6B O2 1_456 0.96 2.57 3.533(2) 176 y

loop_
_geom_torsion_atom_site_label_1
_geom_torsion_atom_site_label_2
_geom_torsion_atom_site_label_3
_geom_torsion_atom_site_label_4
_geom_torsion
O2 C2 C3 C4 178.60(14)
C1 C2 C3 C4 -3.1(2)
C2 C3 C4 C1' 177.22(12)
C3 C4 C1' C2' -177.26(15)
C3 C4 C1' C6' 2.5(2)
C6' C1' C2' C3' -1.2(2)
C4 C1' C2' C3' 178.55(12)
C1' C2' C3' C4' 1.0(2)
C6 O5 C4' C5' 174.34(13)
C6 O5 C4' C3' -5.4(2)
C2' C3' C4' C5' -0.2(2)
C2' C3' C4' O5 179.55(12)
O5 C4' C5' C6' -179.98(12)
C3' C4' C5' C6' -0.2(2)
C4' C5' C6' C1' -0.1(2)
C2' C1' C6' C5' 0.8(2)
C4 C1' C6' C5' -178.96(12)

loop_
_cod_related_entry_id
_cod_related_entry_database
_cod_related_entry_code
1 ChemSpider 643983
